data_7110829
loop_
_publ_author_name
'John, Kevin D.'
'Scott, Brian L.'
'Baker, R. Thomas'
'Sattelberger, Alfred P.'
'Salazar, Kenneth V.'

_publ_contact_author
;
R. Thomas Baker
CST-18
MS J514
Los Alamos National Laboratory
Los Alamos, NM 87545 USA
;
_publ_section_title
;
 Chemistry of M(allyl)3 (M = Rh, Ir) compounds: structural
 characterization of tris(allyl)iridium complexes with phosphorus ligands
;
_journal_issue 7
_journal_name_full 'Chemical Communications'
_journal_page_first 581
_journal_paper_doi 10.1039/a910164k
_journal_year 2000
_chemical_formula_sum 'C54 H60 Ir2 P2'
_chemical_formula_weight 1155.36
_chemical_name_common
;
(triphenylphosphine)(sigma-allyl)bis(pi-allyl)iridium
;
_chemical_name_systematic
; 
? 
;
_space_group_IT_number 2
_symmetry_cell_setting triclinic
_symmetry_space_group_name_Hall '-P 1'
_symmetry_space_group_name_H-M 'P -1'
_atom_sites_solution_hydrogens geom
_atom_sites_solution_primary direct
_atom_sites_solution_secondary difmap
_audit_creation_method SHELXL-97
_cell_angle_alpha 73.249(1)
_cell_angle_beta 82.344(1)
_cell_angle_gamma 79.303(1)
_cell_formula_units_Z 4
_cell_length_a 9.2972(4)
_cell_length_b 15.7287(7)
_cell_length_c 16.6995(8)
_cell_measurement_temperature 203(2)
_cell_volume 2289.49(18)
_computing_structure_refinement 'SHELXL-97 (Sheldrick, 1997)'
_computing_structure_solution 'SHELXS-97 (Sheldrick, 1990)'
_diffrn_ambient_temperature 203(2)
_diffrn_measured_fraction_theta_full 0.908
_diffrn_measured_fraction_theta_max 0.908
_diffrn_radiation_monochromator graphite
_diffrn_radiation_source 'fine-focus sealed tube'
_diffrn_radiation_type MoK\a
_diffrn_radiation_wavelength 0.71073
_diffrn_reflns_av_R_equivalents 0.0000
_diffrn_reflns_av_sigmaI/netI 0.0350
_diffrn_reflns_limit_h_max 11
_diffrn_reflns_limit_h_min -11
_diffrn_reflns_limit_k_max 19
_diffrn_reflns_limit_k_min -18
_diffrn_reflns_limit_l_max 20
_diffrn_reflns_limit_l_min 0
_diffrn_reflns_number 8678
_diffrn_reflns_theta_full 26.56
_diffrn_reflns_theta_max 26.56
_diffrn_reflns_theta_min 2.24
_exptl_absorpt_coefficient_mu 11.824
_exptl_crystal_colour colorless
_exptl_crystal_density_diffrn 3.352
_exptl_crystal_density_method 'not measured'
_exptl_crystal_description 'multifaceted block'
_exptl_crystal_F_000 2272
_exptl_crystal_preparation 'crystallized from toluene'
_exptl_crystal_size_max 0.12
_exptl_crystal_size_mid 0.12
_exptl_crystal_size_min 0.08
_refine_diff_density_max 1.940
_refine_diff_density_min -1.670
_refine_diff_density_rms 0.122
_refine_ls_extinction_method none
_refine_ls_goodness_of_fit_ref 0.999
_refine_ls_hydrogen_treatment mixed
_refine_ls_matrix_type full
_refine_ls_number_parameters 518
_refine_ls_number_reflns 8678
_refine_ls_number_restraints 0
_refine_ls_restrained_S_all 0.999
_refine_ls_R_factor_all 0.0319
_refine_ls_R_factor_gt 0.0262
_refine_ls_shift/su_max 0.002
_refine_ls_shift/su_mean 0.000
_refine_ls_structure_factor_coef Fsqd
_refine_ls_weighting_details 'calc w=1/[\s^2^(Fo^2^)+(0.0408P)^2^+0.0000P] where P=(Fo^2^+2Fc^2^)/3'
_refine_ls_weighting_scheme calc
_refine_ls_wR_factor_gt 0.0645
_refine_ls_wR_factor_ref 0.0670
_reflns_number_gt 7576
_reflns_number_total 8678
_reflns_threshold_expression >2sigma(I)
_cod_data_source_file a910164ksup1.cif
_cod_data_source_block ccd130
_cod_database_code 7110829

loop_
_symmetry_equiv_pos_as_xyz
'x, y, z'
'-x, -y, -z'

loop_
_atom_site_label
_atom_site_type_symbol
_atom_site_fract_x
_atom_site_fract_y
_atom_site_fract_z
_atom_site_U_iso_or_equiv
_atom_site_adp_type
_atom_site_occupancy
_atom_site_symmetry_multiplicity
_atom_site_calc_flag
_atom_site_refinement_flags
_atom_site_disorder_assembly
_atom_site_disorder_group
Ir Ir 0.885082(16) 0.401548(9) 0.734858(9) 0.02346(5) Uani 1 1 d . . .
P P 1.12996(11) 0.41696(6) 0.70404(6) 0.02148(19) Uani 1 1 d . . .
C1 C 0.8276(5) 0.5316(3) 0.7609(3) 0.0336(9) Uani 1 1 d . . .
H1A H 0.9166 0.5569 0.7572 0.040 Uiso 1 1 calc R . .
H1B H 0.7664 0.5717 0.7184 0.040 Uiso 1 1 calc R . .
C2 C 0.7482(5) 0.5264(3) 0.8452(3) 0.0428(11) Uani 1 1 d . . .
H2A H 0.8043 0.4994 0.8906 0.051 Uiso 1 1 calc R . .
C3 C 0.6093(6) 0.5550(4) 0.8639(4) 0.0588(15) Uani 1 1 d . . .
H3A H 0.5472 0.5826 0.8214 0.071 Uiso 1 1 calc R . .
H3B H 0.5730 0.5476 0.9198 0.071 Uiso 1 1 calc R . .
C4 C 0.8309(5) 0.4687(3) 0.6048(3) 0.0390(10) Uani 1 1 d . . .
H4A H 0.7894 0.5319 0.5925 0.047 Uiso 1 1 calc R . .
H4B H 0.9002 0.4532 0.5605 0.047 Uiso 1 1 calc R . .
C5 C 0.7347(6) 0.4066(3) 0.6462(3) 0.0463(12) Uani 1 1 d . . .
H5A H 0.7315 0.3539 0.6267 0.056 Uiso 1 1 calc R . .
C6 C 0.6502(5) 0.4200(3) 0.7201(3) 0.0459(12) Uani 1 1 d . . .
H6A H 0.5974 0.3719 0.7529 0.055 Uiso 1 1 calc R . .
H6B H 0.5954 0.4796 0.7165 0.055 Uiso 1 1 calc R . .
C8 C 0.8616(5) 0.2714(3) 0.8179(3) 0.0392(11) Uani 1 1 d . . .
H8A H 0.7652 0.2516 0.8292 0.047 Uiso 1 1 calc R . .
C9 C 0.9001(6) 0.3224(3) 0.8669(3) 0.0424(11) Uani 1 1 d . . .
H9A H 0.9974 0.3050 0.8868 0.051 Uiso 1 1 calc R . .
H9B H 0.8245 0.3400 0.9076 0.051 Uiso 1 1 calc R . .
C10 C 1.2520(4) 0.3547(2) 0.7856(2) 0.0263(8) Uani 1 1 d . . .
C11 C 1.2422(5) 0.3802(3) 0.8601(2) 0.0346(10) Uani 1 1 d . . .
H11B H 1.1766 0.4307 0.8665 0.041 Uiso 1 1 calc R . .
C12 C 1.3287(5) 0.3315(3) 0.9242(3) 0.0431(11) Uani 1 1 d . . .
H12B H 1.3212 0.3497 0.9730 0.052 Uiso 1 1 calc R . .
C13 C 1.4260(5) 0.2561(3) 0.9167(3) 0.0412(11) Uani 1 1 d . . .
H13B H 1.4851 0.2243 0.9597 0.049 Uiso 1 1 calc R . .
C14 C 1.4354(5) 0.2278(3) 0.8446(3) 0.0352(10) Uani 1 1 d . . .
H14B H 1.4989 0.1760 0.8398 0.042 Uiso 1 1 calc R . .
C15 C 1.3494(4) 0.2772(3) 0.7791(2) 0.0277(8) Uani 1 1 d . . .
H15B H 1.3570 0.2583 0.7306 0.033 Uiso 1 1 calc R . .
C16 C 1.2252(4) 0.3791(2) 0.6138(2) 0.0226(8) Uani 1 1 d . . .
C17 C 1.3637(5) 0.4012(3) 0.5818(2) 0.0296(9) Uani 1 1 d . . .
H17B H 1.4042 0.4384 0.6039 0.036 Uiso 1 1 calc R . .
C18 C 1.4418(5) 0.3683(3) 0.5175(3) 0.0337(9) Uani 1 1 d . . .
H18B H 1.5342 0.3835 0.4967 0.040 Uiso 1 1 calc R . .
C19 C 1.3826(5) 0.3128(3) 0.4844(3) 0.0363(10) Uani 1 1 d . . .
H19B H 1.4354 0.2903 0.4416 0.044 Uiso 1 1 calc R . .
C20 C 1.2456(5) 0.2911(3) 0.5146(3) 0.0348(10) Uani 1 1 d . . .
H20B H 1.2059 0.2539 0.4919 0.042 Uiso 1 1 calc R . .
C21 C 1.1649(5) 0.3244(3) 0.5791(2) 0.0292(9) Uani 1 1 d . . .
H21B H 1.0716 0.3101 0.5987 0.035 Uiso 1 1 calc R . .
C22 C 1.1735(4) 0.5326(2) 0.6732(2) 0.0223(8) Uani 1 1 d . . .
C23 C 1.2715(5) 0.5619(3) 0.7108(3) 0.0333(9) Uani 1 1 d . . .
H23B H 1.3171 0.5231 0.7569 0.040 Uiso 1 1 calc R . .
C24 C 1.3021(5) 0.6497(3) 0.6797(3) 0.0404(11) Uani 1 1 d . . .
H24B H 1.3666 0.6695 0.7059 0.049 Uiso 1 1 calc R . .
C25 C 1.2374(5) 0.7071(3) 0.6106(3) 0.0375(10) Uani 1 1 d . . .
H25B H 1.2592 0.7653 0.5896 0.045 Uiso 1 1 calc R . .
C26 C 1.1403(5) 0.6781(3) 0.5726(3) 0.0361(10) Uani 1 1 d . . .
H26B H 1.0975 0.7165 0.5254 0.043 Uiso 1 1 calc R . .
C7 C 0.9573(5) 0.2524(3) 0.7514(3) 0.0373(10) Uani 1 1 d . . .
H7A H 0.9195 0.2256 0.7145 0.045 Uiso 1 1 calc R . .
H7B H 1.0588 0.2287 0.7626 0.045 Uiso 1 1 calc R . .
Ir' Ir 0.697422(17) 0.887788(9) 0.736423(9) 0.02516(5) Uani 1 1 d . A .
P' P 0.89980(11) 0.89288(6) 0.80091(6) 0.0224(2) Uani 1 1 d . . .
C1' C 0.7368(6) 1.0009(3) 0.6304(3) 0.0426(11) Uani 1 1 d . . .
C2A' C 0.7355(13) 1.0902(6) 0.6501(6) 0.048(3) Uiso 0.608(18) 1 d P A 1
H2AA H 0.8174 1.0920 0.6757 0.057 Uiso 0.608(18) 1 calc PR A 1
C2B' C 0.655(2) 1.0852(9) 0.6326(9) 0.050(5) Uiso 0.392(18) 1 d P A 2
H2BA H 0.5599 1.0798 0.6264 0.061 Uiso 0.392(18) 1 calc PR A 2
C3' C 0.6453(10) 1.1611(6) 0.6384(6) 0.103(3) Uiso 1 1 d . . .
C4' C 0.8256(5) 0.8026(3) 0.6591(3) 0.0387(11) Uani 1 1 d . . .
H4'A H 0.8500 0.8322 0.6006 0.046 Uiso 1 1 calc R A .
H4'B H 0.9039 0.7572 0.6851 0.046 Uiso 1 1 calc R . .
C5' C 0.6805(6) 0.7831(3) 0.6815(3) 0.0435(12) Uani 1 1 d . A .
H5'A H 0.6618 0.7238 0.7166 0.052 Uiso 1 1 calc R . .
C6' C 0.5623(6) 0.8537(4) 0.6545(3) 0.0517(13) Uani 1 1 d . . .
H6'A H 0.4640 0.8423 0.6774 0.062 Uiso 1 1 calc R A .
H6'B H 0.5683 0.8869 0.5957 0.062 Uiso 1 1 calc R . .
C7' C 0.6118(5) 0.8056(3) 0.8635(3) 0.0399(11) Uani 1 1 d . . .
H7'A H 0.5931 0.7459 0.8669 0.048 Uiso 1 1 calc R A .
H7'B H 0.6533 0.8094 0.9124 0.048 Uiso 1 1 calc R . .
C8' C 0.5088(5) 0.8783(3) 0.8261(3) 0.0443(11) Uani 1 1 d . A .
H8'A H 0.4172 0.8672 0.8108 0.053 Uiso 1 1 calc R . .
C9' C 0.5392(5) 0.9673(3) 0.8061(3) 0.0398(11) Uani 1 1 d . . .
H9'A H 0.5762 0.9845 0.8499 0.048 Uiso 1 1 calc R A .
H9'B H 0.4694 1.0140 0.7738 0.048 Uiso 1 1 calc R . .
C10' C 1.0409(5) 0.9527(3) 0.7336(2) 0.0293(9) Uani 1 1 d . . .
C11' C 1.0956(5) 1.0239(3) 0.7477(3) 0.0307(9) Uani 1 1 d . . .
H11A H 1.0625 1.0423 0.7960 0.037 Uiso 1 1 calc R . .
C12' C 1.1992(5) 1.0673(3) 0.6900(3) 0.0408(11) Uani 1 1 d . . .
H12A H 1.2323 1.1156 0.6992 0.049 Uiso 1 1 calc R . .
C13' C 1.2529(5) 1.0393(3) 0.6196(3) 0.0436(12) Uani 1 1 d . . .
H13A H 1.3232 1.0680 0.5818 0.052 Uiso 1 1 calc R . .
C14' C 1.2025(5) 0.9687(3) 0.6051(3) 0.0435(11) Uani 1 1 d . . .
H14A H 1.2381 0.9499 0.5572 0.052 Uiso 1 1 calc R . .
C15' C 1.0990(5) 0.9258(3) 0.6616(3) 0.0364(10) Uani 1 1 d . . .
H15A H 1.0671 0.8775 0.6515 0.044 Uiso 1 1 calc R . .
C16' C 1.0133(4) 0.7835(2) 0.8440(2) 0.0245(8) Uani 1 1 d . . .
C17' C 1.1530(5) 0.7811(3) 0.8663(3) 0.0328(9) Uani 1 1 d . . .
H17A H 1.1890 0.8347 0.8573 0.039 Uiso 1 1 calc R . .
C18' C 1.2395(5) 0.7011(3) 0.9015(3) 0.0374(10) Uani 1 1 d . . .
H18A H 1.3327 0.7010 0.9160 0.045 Uiso 1 1 calc R . .
C19' C 1.1869(5) 0.6207(3) 0.9152(3) 0.0386(10) Uani 1 1 d . . .
H19A H 1.2447 0.5665 0.9389 0.046 Uiso 1 1 calc R . .
C20' C 1.0490(5) 0.6216(3) 0.8935(3) 0.0383(10) Uani 1 1 d . . .
H20A H 1.0134 0.5678 0.9027 0.046 Uiso 1 1 calc R . .
C21' C 0.9622(5) 0.7026(3) 0.8577(3) 0.0323(9) Uani 1 1 d . . .
H21A H 0.8693 0.7024 0.8429 0.039 Uiso 1 1 calc R . .
C22' C 0.8655(4) 0.9374(2) 0.8929(2) 0.0225(8) Uani 1 1 d . . .
C23' C 0.8797(5) 0.8823(3) 0.9734(2) 0.0295(9) Uani 1 1 d . . .
H23A H 0.9154 0.8214 0.9815 0.035 Uiso 1 1 calc R . .
C24' C 0.8414(5) 0.9169(3) 1.0418(2) 0.0338(9) Uani 1 1 d . . .
H24A H 0.8520 0.8788 1.0955 0.041 Uiso 1 1 calc R . .
C25' C 0.7878(5) 1.0067(3) 1.0320(3) 0.0351(10) Uani 1 1 d . . .
H25A H 0.7615 1.0290 1.0787 0.042 Uiso 1 1 calc R . .
C26' C 0.7737(5) 1.0630(3) 0.9521(3) 0.0337(9) Uani 1 1 d . . .
H26A H 0.7400 1.1241 0.9446 0.040 Uiso 1 1 calc R . .
C27' C 0.8097(4) 1.0289(3) 0.8830(2) 0.0280(8) Uani 1 1 d . . .
H27A H 0.7969 1.0669 0.8295 0.034 Uiso 1 1 calc R . .
C27 C 1.1066(5) 0.5926(2) 0.6043(2) 0.0299(9) Uani 1 1 d . . .
H27B H 1.0381 0.5744 0.5794 0.036 Uiso 1 1 calc R . .

loop_
_atom_site_aniso_label
_atom_site_aniso_U_11
_atom_site_aniso_U_22
_atom_site_aniso_U_33
_atom_site_aniso_U_23
_atom_site_aniso_U_13
_atom_site_aniso_U_12
Ir 0.02185(9) 0.02046(8) 0.02586(8) -0.00309(6) -0.00045(6) -0.00397(6)
P 0.0228(5) 0.0219(4) 0.0191(4) -0.0051(3) -0.0016(4) -0.0026(4)
C1 0.030(2) 0.027(2) 0.043(2) -0.0113(17) 0.0065(19) -0.0054(17)
C2 0.044(3) 0.038(2) 0.048(3) -0.020(2) 0.008(2) -0.006(2)
C3 0.054(3) 0.059(3) 0.061(3) -0.025(3) 0.020(3) -0.008(3)
C4 0.039(3) 0.037(2) 0.037(2) -0.0001(18) -0.015(2) -0.003(2)
C5 0.045(3) 0.040(3) 0.057(3) -0.006(2) -0.027(2) -0.010(2)
C6 0.026(3) 0.037(2) 0.068(3) 0.003(2) -0.013(2) -0.010(2)
C8 0.040(3) 0.027(2) 0.041(2) 0.0066(18) 0.001(2) -0.0087(19)
C9 0.046(3) 0.039(2) 0.030(2) 0.0037(18) 0.005(2) -0.004(2)
C10 0.025(2) 0.0285(19) 0.0249(18) -0.0044(15) -0.0025(16) -0.0068(16)
C11 0.036(3) 0.039(2) 0.025(2) -0.0084(17) -0.0012(18) 0.0026(19)
C12 0.047(3) 0.059(3) 0.022(2) -0.0096(19) -0.0057(19) -0.006(2)
C13 0.035(3) 0.051(3) 0.027(2) 0.0054(19) -0.0104(19) -0.001(2)
C14 0.026(2) 0.033(2) 0.037(2) 0.0016(17) -0.0004(18) -0.0001(18)
C15 0.023(2) 0.032(2) 0.0272(19) -0.0062(16) 0.0003(16) -0.0043(16)
C16 0.023(2) 0.0248(18) 0.0185(17) -0.0042(14) -0.0041(14) -0.0009(15)
C17 0.031(2) 0.033(2) 0.027(2) -0.0122(16) -0.0022(17) -0.0056(17)
C18 0.029(2) 0.039(2) 0.031(2) -0.0109(17) 0.0039(18) -0.0032(18)
C19 0.040(3) 0.038(2) 0.031(2) -0.0179(18) 0.0038(19) 0.0010(19)
C20 0.047(3) 0.033(2) 0.029(2) -0.0166(17) -0.0039(19) -0.0047(19)
C21 0.031(2) 0.031(2) 0.0263(19) -0.0083(16) -0.0016(17) -0.0075(17)
C22 0.022(2) 0.0238(18) 0.0211(17) -0.0080(14) 0.0040(15) -0.0057(15)
C23 0.033(2) 0.036(2) 0.032(2) -0.0101(17) -0.0017(18) -0.0079(18)
C24 0.042(3) 0.043(3) 0.044(3) -0.020(2) 0.003(2) -0.019(2)
C25 0.036(3) 0.027(2) 0.049(3) -0.0145(19) 0.013(2) -0.0092(18)
C26 0.035(3) 0.030(2) 0.037(2) -0.0003(17) 0.0033(19) -0.0055(18)
C7 0.039(3) 0.023(2) 0.045(3) -0.0043(17) -0.001(2) -0.0041(18)
Ir' 0.02924(10) 0.02629(8) 0.02070(8) -0.00894(6) -0.00338(6) -0.00112(6)
P' 0.0249(5) 0.0233(5) 0.0193(4) -0.0074(4) 0.0023(4) -0.0049(4)
C1' 0.060(3) 0.035(2) 0.025(2) -0.0017(17) -0.001(2) -0.001(2)
C4' 0.045(3) 0.040(2) 0.037(2) -0.027(2) -0.002(2) 0.003(2)
C5' 0.058(3) 0.041(2) 0.043(3) -0.027(2) -0.010(2) -0.009(2)
C6' 0.055(3) 0.063(3) 0.049(3) -0.033(3) -0.021(3) 0.000(3)
C7' 0.046(3) 0.044(3) 0.028(2) -0.0061(18) 0.010(2) -0.017(2)
C8' 0.029(3) 0.066(3) 0.043(3) -0.024(2) 0.008(2) -0.010(2)
C9' 0.031(2) 0.050(3) 0.040(2) -0.023(2) -0.0039(19) 0.009(2)
C10' 0.032(2) 0.0263(19) 0.029(2) -0.0076(16) 0.0010(17) -0.0055(17)
C11' 0.031(2) 0.029(2) 0.032(2) -0.0086(16) 0.0023(17) -0.0056(17)
C12' 0.038(3) 0.028(2) 0.054(3) -0.0099(19) 0.008(2) -0.0089(19)
C13' 0.038(3) 0.039(2) 0.041(3) 0.0029(19) 0.016(2) -0.009(2)
C14' 0.044(3) 0.049(3) 0.031(2) -0.010(2) 0.011(2) -0.004(2)
C15' 0.039(3) 0.042(2) 0.028(2) -0.0119(18) 0.0112(19) -0.013(2)
C16' 0.027(2) 0.0241(18) 0.0216(18) -0.0093(14) 0.0011(15) -0.0001(15)
C17' 0.028(2) 0.031(2) 0.042(2) -0.0140(18) -0.0005(19) -0.0055(17)
C18' 0.025(2) 0.046(3) 0.040(2) -0.014(2) -0.0062(19) 0.0008(19)
C19' 0.041(3) 0.031(2) 0.039(2) -0.0078(18) -0.004(2) 0.0055(19)
C20' 0.042(3) 0.026(2) 0.047(3) -0.0067(18) -0.011(2) -0.0025(19)
C21' 0.030(2) 0.030(2) 0.038(2) -0.0104(17) -0.0064(18) -0.0039(17)
C22' 0.021(2) 0.0278(18) 0.0206(17) -0.0083(14) -0.0004(14) -0.0057(15)
C23' 0.035(2) 0.0271(19) 0.0257(19) -0.0056(15) -0.0017(17) -0.0064(17)
C24' 0.039(3) 0.042(2) 0.0212(19) -0.0083(17) 0.0017(17) -0.0117(19)
C25' 0.037(3) 0.045(2) 0.028(2) -0.0178(18) 0.0053(18) -0.011(2)
C26' 0.035(2) 0.032(2) 0.036(2) -0.0160(18) 0.0032(19) -0.0038(18)
C27' 0.030(2) 0.0277(19) 0.0241(19) -0.0063(15) 0.0014(16) -0.0040(16)
C27 0.032(2) 0.0260(19) 0.031(2) -0.0038(16) -0.0032(17) -0.0089(17)

loop_
_atom_type_symbol
_atom_type_description
_atom_type_scat_dispersion_real
_atom_type_scat_dispersion_imag
_atom_type_scat_source
C C 0.0033 0.0016 'International Tables Vol C Tables 4.2.6.8 and 6.1.1.4'
H H 0.0000 0.0000 'International Tables Vol C Tables 4.2.6.8 and 6.1.1.4'
P P 0.1023 0.0942 'International Tables Vol C Tables 4.2.6.8 and 6.1.1.4'
Ir Ir -1.4442 7.9887 'International Tables Vol C Tables 4.2.6.8 and 6.1.1.4'

loop_
_geom_angle_atom_site_label_1
_geom_angle_atom_site_label_2
_geom_angle_atom_site_label_3
_geom_angle
C5 Ir C8 98.64(19)
C5 Ir C1 103.82(18)
C8 Ir C1 128.51(17)
C5 Ir C6 38.24(19)
C8 Ir C6 87.26(18)
C1 Ir C6 83.02(18)
C5 Ir C4 37.95(18)
C8 Ir C4 133.22(18)
C1 Ir C4 87.99(17)
C6 Ir C4 67.05(18)
C5 Ir C9 130.8(2)
C8 Ir C9 37.94(17)
C1 Ir C9 95.89(17)
C6 Ir C9 102.82(19)
C4 Ir C9 168.70(18)
C5 Ir C7 91.07(18)
C8 Ir C7 36.74(16)
C1 Ir C7 161.79(17)
C6 Ir C7 103.31(17)
C4 Ir C7 110.21(17)
C9 Ir C7 66.16(17)
C5 Ir P 125.88(16)
C8 Ir P 110.63(13)
C1 Ir P 92.38(12)
C6 Ir P 159.76(13)
C4 Ir P 93.18(13)
C9 Ir P 97.24(14)
C7 Ir P 87.13(12)
C10 P C16 100.77(17)
C10 P C22 104.75(18)
C16 P C22 99.13(16)
C10 P Ir 116.17(13)
C16 P Ir 116.62(13)
C22 P Ir 116.82(12)
C2 C1 Ir 112.7(3)
C3 C2 C1 128.6(5)
C5 C4 Ir 68.7(3)
C4 C5 C6 117.7(4)
C4 C5 Ir 73.3(3)
C6 C5 Ir 72.5(3)
C5 C6 Ir 69.2(3)
C7 C8 C9 120.5(4)
C7 C8 Ir 76.2(2)
C9 C8 Ir 73.3(2)
C8 C9 Ir 68.8(2)
C15 C10 C11 117.8(4)
C15 C10 P 122.0(3)
C11 C10 P 120.0(3)
C12 C11 C10 120.9(4)
C13 C12 C11 120.8(4)
C12 C13 C14 119.7(4)
C13 C14 C15 119.9(4)
C14 C15 C10 120.9(4)
C17 C16 C21 118.8(3)
C17 C16 P 119.8(3)
C21 C16 P 121.2(3)
C18 C17 C16 120.8(4)
C19 C18 C17 120.0(4)
C20 C19 C18 119.9(4)
C19 C20 C21 120.7(4)
C16 C21 C20 119.7(4)
C23 C22 C27 118.5(4)
C23 C22 P 124.8(3)
C27 C22 P 116.6(3)
C22 C23 C24 120.1(4)
C25 C24 C23 120.4(4)
C24 C25 C26 119.7(4)
C27 C26 C25 120.2(4)
C8 C7 Ir 67.1(2)
C5' Ir' C8' 100.00(19)
C5' Ir' C1' 104.56(18)
C8' Ir' C1' 127.34(19)
C5' Ir' C9' 133.26(19)
C8' Ir' C9' 38.11(18)
C1' Ir' C9' 95.03(18)
C5' Ir' C6' 38.28(18)
C8' Ir' C6' 85.9(2)
C1' Ir' C6' 85.7(2)
C9' Ir' C6' 103.89(18)
C5' Ir' C4' 38.00(18)
C8' Ir' C4' 135.88(19)
C1' Ir' C4' 86.16(18)
C9' Ir' C4' 170.70(17)
C6' Ir' C4' 66.96(18)
C5' Ir' C7' 90.26(18)
C8' Ir' C7' 36.77(18)
C1' Ir' C7' 161.41(17)
C9' Ir' C7' 66.45(17)
C6' Ir' C7' 99.9(2)
C4' Ir' C7' 112.37(17)
C5' Ir' P' 124.12(14)
C8' Ir' P' 109.58(14)
C1' Ir' P' 93.77(14)
C9' Ir' P' 95.72(13)
C6' Ir' P' 160.36(14)
C4' Ir' P' 93.40(12)
C7' Ir' P' 86.87(13)
C10' P' C22' 105.02(17)
C10' P' C16' 99.56(18)
C22' P' C16' 100.67(16)
C10' P' Ir' 116.07(14)
C22' P' Ir' 117.26(13)
C16' P' Ir' 115.70(13)
C2B' C1' C2A' 33.7(7)
C2B' C1' Ir' 116.9(6)
C2A' C1' Ir' 116.4(4)
C3' C2A' C1' 132.2(11)
C3' C2B' C1' 152.2(18)
C2B' C3' C2A' 40.9(8)
C5' C4' Ir' 68.4(2)
C4' C5' C6' 117.8(5)
C4' C5' Ir' 73.6(2)
C6' C5' Ir' 73.4(2)
C5' C6' Ir' 68.4(2)
C8' C7' Ir' 66.8(3)
C7' C8' C9' 120.6(5)
C7' C8' Ir' 76.5(3)
C9' C8' Ir' 72.5(3)
C8' C9' Ir' 69.4(2)
C15' C10' C11' 117.1(4)
C15' C10' P' 117.4(3)
C11' C10' P' 125.5(3)
C12' C11' C10' 120.5(4)
C13' C12' C11' 120.6(4)
C12' C13' C14' 119.9(4)
C13' C14' C15' 119.9(4)
C14' C15' C10' 122.0(4)
C21' C16' C17' 118.2(4)
C21' C16' P' 122.2(3)
C17' C16' P' 119.6(3)
C18' C17' C16' 121.5(4)
C17' C18' C19' 119.7(4)
C20' C19' C18' 119.6(4)
C19' C20' C21' 120.5(4)
C16' C21' C20' 120.4(4)
C23' C22' C27' 118.2(3)
C23' C22' P' 122.0(3)
C27' C22' P' 119.5(3)
C22' C23' C24' 120.6(4)
C25' C24' C23' 121.2(4)
C24' C25' C26' 119.1(4)
C25' C26' C27' 120.2(4)
C26' C27' C22' 120.7(4)
C26 C27 C22 121.0(4)

loop_
_geom_bond_atom_site_label_1
_geom_bond_atom_site_label_2
_geom_bond_distance
Ir C5 2.144(5)
Ir C8 2.147(4)
Ir C1 2.168(4)
Ir C6 2.187(5)
Ir C4 2.204(4)
Ir C9 2.205(4)
Ir C7 2.264(4)
Ir P 2.3082(10)
P C10 1.825(4)
P C16 1.837(4)
P C22 1.848(4)
C1 C2 1.488(6)
C2 C3 1.314(7)
C4 C5 1.415(7)
C5 C6 1.419(7)
C8 C7 1.395(6)
C8 C9 1.416(7)
C10 C15 1.400(5)
C10 C11 1.402(5)
C11 C12 1.381(6)
C12 C13 1.377(6)
C13 C14 1.386(6)
C14 C15 1.397(6)
C16 C17 1.393(6)
C16 C21 1.394(5)
C17 C18 1.386(5)
C18 C19 1.382(6)
C19 C20 1.372(6)
C20 C21 1.401(5)
C22 C23 1.383(5)
C22 C27 1.396(5)
C23 C24 1.396(6)
C24 C25 1.376(7)
C25 C26 1.378(6)
C26 C27 1.376(5)
Ir' C5' 2.141(4)
Ir' C8' 2.147(5)
Ir' C1' 2.165(4)
Ir' C9' 2.187(4)
Ir' C6' 2.206(5)
Ir' C4' 2.208(4)
Ir' C7' 2.272(4)
Ir' P' 2.3134(10)
P' C10' 1.823(4)
P' C22' 1.833(3)
P' C16' 1.846(4)
C1' C2B' 1.408(14)
C1' C2A' 1.531(10)
C2A' C3' 1.247(11)
C2B' C3' 1.210(15)
C4' C5' 1.417(7)
C5' C6' 1.427(7)
C7' C8' 1.399(7)
C8' C9' 1.415(7)
C10' C15' 1.398(5)
C10' C11' 1.401(5)
C11' C12' 1.393(6)
C12' C13' 1.373(6)
C13' C14' 1.374(7)
C14' C15' 1.380(6)
C16' C21' 1.387(5)
C16' C17' 1.390(6)
C17' C18' 1.378(6)
C18' C19' 1.386(6)
C19' C20' 1.375(7)
C20' C21' 1.392(6)
C22' C23' 1.380(5)
C22' C27' 1.406(5)
C23' C24' 1.381(5)
C24' C25' 1.377(6)
C25' C26' 1.381(6)
C26' C27' 1.385(5)
